data_4084493
loop_
_publ_author_name
'Hoggard, Bryce R.'
'Larsen, Christopher B.'
'Lucas, Nigel T.'

_publ_section_title
;
 Site Selectivity of [RuCp*]+Complexation in Cyclopenta[def]triphenylenes
;
_journal_issue 21
_journal_name_full Organometallics
_journal_page_first 6200
_journal_paper_doi 10.1021/om5008852
_journal_volume 33
_journal_year 2014
_chemical_formula_moiety 'C31 H31 O2 Ru 1+, F6 P 1-'
_chemical_formula_sum 'C31 H31 F6 O2 P Ru'
_chemical_formula_weight 681.60
_chemical_name_systematic
; 
[\h^6^-9,10-dimethoxy-4H-cyclopenta[def]triphenylene]-
(\h^5^-pentamethylcyclopentadienyl)ruthenium(II) hexafluorophosphate  
;
_space_group_IT_number 14
_symmetry_cell_setting monoclinic
_symmetry_space_group_name_Hall '-P 2yn'
_symmetry_space_group_name_H-M 'P 1 21/n 1'
_atom_sites_solution_hydrogens geom
_atom_sites_solution_primary direct
_atom_sites_solution_secondary difmap
_audit_block_code ntl1411
_audit_creation_method SHELXL-97
_cell_angle_alpha 90.00
_cell_angle_beta 97.560(2)
_cell_angle_gamma 90.00
_cell_formula_units_Z 4
_cell_length_a 8.9764(1)
_cell_length_b 13.6695(3)
_cell_length_c 22.4179(4)
_cell_measurement_reflns_used 11858
_cell_measurement_temperature 100(2)
_cell_measurement_theta_max 74.052
_cell_measurement_theta_min 3.777
_cell_volume 2726.83(8)
_computing_cell_refinement 'CrysAlisPro (Agilent, V 1.171.37.33)'
_computing_data_collection 'CrysAlisPro (Agilent, V 1.171.37.33)'
_computing_data_reduction 'CrysAlisPro (Agilent, V 1.171.37.33)'
_computing_molecular_graphics 'ORTEP-3 (Farrugia, 2008)'
_computing_publication_material 'enCIFer (CCDC, 2014)'
_computing_structure_refinement 'SHELXL-97 (Sheldrick, 1997)'
_computing_structure_solution 'SHELXS-97 (Sheldrick, 1997)'
_diffrn_ambient_temperature 100(2)
_diffrn_crystal_treatment
; 
Crystal was attached with Paratone N oil to a 0.3 mm CryoLoop supported 
in a copper mounting pin, then quenched in a cold nitrogen gas from a gas
stream from an Oxford Cryosystems Cryostream.
;
_diffrn_detector_area_resol_mean 5.1725
_diffrn_measured_fraction_theta_full 0.998
_diffrn_measured_fraction_theta_max 0.970
_diffrn_measurement_device_type 'SuperNova, Dual, Cu at zero, Atlas'
_diffrn_measurement_method '\w scans'
_diffrn_radiation_monochromator mirror
_diffrn_radiation_source 'SuperNova (Cu) X-ray Source'
_diffrn_radiation_type CuK\a
_diffrn_radiation_wavelength 1.54184
_diffrn_reflns_av_R_equivalents 0.0284
_diffrn_reflns_av_sigmaI/netI 0.0251
_diffrn_reflns_limit_h_max 10
_diffrn_reflns_limit_h_min -11
_diffrn_reflns_limit_k_max 16
_diffrn_reflns_limit_k_min -13
_diffrn_reflns_limit_l_max 27
_diffrn_reflns_limit_l_min -27
_diffrn_reflns_number 15481
_diffrn_reflns_theta_full 67.00
_diffrn_reflns_theta_max 74.12
_diffrn_reflns_theta_min 3.80
_diffrn_standards_interval_count 0
_diffrn_standards_interval_time 0
_diffrn_standards_number 0
_exptl_absorpt_coefficient_mu 5.836
_exptl_absorpt_correction_T_max 0.5930
_exptl_absorpt_correction_T_min 0.3882
_exptl_absorpt_correction_type gaussian
_exptl_absorpt_process_details
;
CrysAlisPro, Agilent Technologies, Version 1.171.37.33.
Numerical absorption correction based on gaussian integration over 
a multifaceted crystal model. Empirical absorption correction using 
spherical harmonics, implemented in SCALE3 ABSPACK scaling algorithm.
;
_exptl_crystal_colour colorless
_exptl_crystal_density_diffrn 1.660
_exptl_crystal_density_method 'not measured'
_exptl_crystal_description prism
_exptl_crystal_F_000 1384
_exptl_crystal_preparation
;
Crystals were grown by rt diffusion of ether vapour into a concentrated 
solution of the complex in acetone.
;
_exptl_crystal_size_max 0.20
_exptl_crystal_size_mid 0.18
_exptl_crystal_size_min 0.10
_refine_diff_density_max 0.610
_refine_diff_density_min -0.590
_refine_diff_density_rms 0.067
_refine_ls_extinction_method none
_refine_ls_goodness_of_fit_ref 1.026
_refine_ls_hydrogen_treatment constr
_refine_ls_matrix_type full
_refine_ls_number_parameters 377
_refine_ls_number_reflns 5378
_refine_ls_number_restraints 0
_refine_ls_restrained_S_all 1.026
_refine_ls_R_factor_all 0.0269
_refine_ls_R_factor_gt 0.0253
_refine_ls_shift/su_max 0.001
_refine_ls_shift/su_mean 0.000
_refine_ls_structure_factor_coef Fsqd
_refine_ls_weighting_details 'calc w=1/[\s^2^(Fo^2^)+(0.0366P)^2^+2.0280P] where P=(Fo^2^+2Fc^2^)/3'
_refine_ls_weighting_scheme calc
_refine_ls_wR_factor_gt 0.0658
_refine_ls_wR_factor_ref 0.0668
_reflns_number_gt 5126
_reflns_number_total 5378
_reflns_threshold_expression >2sigma(I)
_cod_data_source_file om5008852_si_002.cif
_cod_data_source_block RuCpMe5_4
_cod_depositor_comments 'Adding full bibliography for 4084487--4084494.cif.'
_cod_original_sg_symbol_H-M 'P 21/n'
_cod_database_code 4084493

loop_
_symmetry_equiv_pos_as_xyz
'x, y, z'
'-x+1/2, y+1/2, -z+1/2'
'-x, -y, -z'
'x-1/2, -y-1/2, z-1/2'

loop_
_atom_site_label
_atom_site_type_symbol
_atom_site_fract_x
_atom_site_fract_y
_atom_site_fract_z
_atom_site_U_iso_or_equiv
_atom_site_adp_type
_atom_site_occupancy
_atom_site_symmetry_multiplicity
_atom_site_calc_flag
_atom_site_refinement_flags
Ru1 Ru 0.130254(15) 0.217091(10) 0.127334(6) 0.01311(6) Uani 1 1 d .
P1 P 0.19512(6) 0.13897(4) -0.11435(2) 0.02083(12) Uani 1 1 d .
F1 F 0.27945(19) 0.21938(12) -0.07073(8) 0.0492(5) Uani 1 1 d .
F2 F 0.11042(17) 0.05724(11) -0.15705(7) 0.0397(4) Uani 1 1 d .
F3 F 0.1642(2) 0.07687(11) -0.05645(6) 0.0428(4) Uani 1 1 d .
F4 F 0.2241(2) 0.20033(12) -0.17172(8) 0.0541(5) Uani 1 1 d .
F5 F 0.03905(17) 0.19435(12) -0.11188(6) 0.0391(4) Uani 1 1 d .
F6 F 0.34835(17) 0.08156(14) -0.11617(7) 0.0488(4) Uani 1 1 d .
O1 O 0.33410(16) 0.69120(11) 0.01279(6) 0.0192(3) Uani 1 1 d .
O2 O 0.36434(15) 0.53827(11) -0.05297(6) 0.0188(3) Uani 1 1 d .
C1 C 0.0512(2) 0.24858(16) 0.03157(8) 0.0177(4) Uani 1 1 d .
H1 H 0.1062 0.2433 -0.0017 0.021 Uiso 1 1 calc R
C2 C -0.0278(2) 0.16575(15) 0.05063(9) 0.0191(4) Uani 1 1 d .
H2 H -0.0281 0.1067 0.0282 0.023 Uiso 1 1 calc R
C3 C -0.1063(2) 0.16835(15) 0.10213(9) 0.0190(4) Uani 1 1 d .
H3 H -0.1548 0.1116 0.1147 0.023 Uiso 1 1 calc R
C3A C -0.1099(2) 0.25708(16) 0.13360(9) 0.0174(4) Uani 1 1 d .
C4 C -0.1794(2) 0.29015(15) 0.18895(10) 0.0204(4) Uani 1 1 d .
H4A H -0.1386 0.2521 0.2250 0.024 Uiso 1 1 calc R
H4B H -0.2902 0.2833 0.1824 0.024 Uiso 1 1 calc R
C4A C -0.1329(2) 0.39794(16) 0.19532(9) 0.0187(4) Uani 1 1 d .
C5 C -0.1562(2) 0.47121(16) 0.23561(9) 0.0220(4) Uani 1 1 d .
H5 H -0.2123 0.4594 0.2680 0.026 Uiso 1 1 calc R
C6 C -0.0938(2) 0.56373(16) 0.22706(9) 0.0222(4) Uani 1 1 d .
H6 H -0.1106 0.6147 0.2542 0.027 Uiso 1 1 calc R
C7 C -0.0086(2) 0.58456(15) 0.18087(9) 0.0187(4) Uani 1 1 d .
H7 H 0.0313 0.6483 0.1771 0.022 Uiso 1 1 calc R
C7A C 0.0179(2) 0.51051(15) 0.13981(8) 0.0159(4) Uani 1 1 d .
C7B C 0.1064(2) 0.51516(14) 0.08890(8) 0.0149(4) Uani 1 1 d .
C8 C 0.1789(2) 0.60272(15) 0.07570(8) 0.0160(4) Uani 1 1 d .
H8 H 0.1700 0.6587 0.1001 0.019 Uiso 1 1 calc R
C9 C 0.2620(2) 0.60926(15) 0.02841(9) 0.0168(4) Uani 1 1 d .
C10 C 0.2783(2) 0.52575(15) -0.00793(8) 0.0163(4) Uani 1 1 d .
C11 C 0.2082(2) 0.43962(15) 0.00421(8) 0.0158(4) Uani 1 1 d .
H11 H 0.2188 0.3839 -0.0202 0.019 Uiso 1 1 calc R
C11A C 0.1213(2) 0.43226(15) 0.05196(8) 0.0151(4) Uani 1 1 d .
C11B C 0.0467(2) 0.33942(14) 0.06288(8) 0.0146(4) Uani 1 1 d .
C12 C -0.0364(2) 0.33890(14) 0.11176(8) 0.0159(4) Uani 1 1 d .
C13 C -0.0479(2) 0.42148(15) 0.14949(8) 0.0160(4) Uani 1 1 d .
C28 C 0.3388(2) 0.77263(15) 0.05310(10) 0.0225(4) Uani 1 1 d .
H28A H 0.2362 0.7944 0.0563 0.034 Uiso 1 1 calc R
H28B H 0.3953 0.8263 0.0377 0.034 Uiso 1 1 calc R
H28C H 0.3882 0.7529 0.0929 0.034 Uiso 1 1 calc R
C29 C 0.3855(2) 0.45236(16) -0.08820(9) 0.0201(4) Uani 1 1 d .
H29A H 0.4300 0.4001 -0.0617 0.030 Uiso 1 1 calc R
H29B H 0.4528 0.4679 -0.1179 0.030 Uiso 1 1 calc R
H29C H 0.2882 0.4306 -0.1089 0.030 Uiso 1 1 calc R
C31 C 0.3540(2) 0.26169(16) 0.16821(9) 0.0181(4) Uani 1 1 d .
C32 C 0.3677(2) 0.17717(15) 0.13146(9) 0.0178(4) Uani 1 1 d .
C33 C 0.2858(2) 0.09885(15) 0.15470(9) 0.0185(4) Uani 1 1 d .
C34 C 0.2230(2) 0.13468(15) 0.20632(9) 0.0173(4) Uani 1 1 d .
C35 C 0.2650(2) 0.23576(15) 0.21452(9) 0.0181(4) Uani 1 1 d .
C36 C 0.4212(2) 0.36081(15) 0.16092(10) 0.0226(4) Uani 1 1 d .
H36A H 0.4673 0.3624 0.1237 0.034 Uiso 1 1 calc R
H36B H 0.4978 0.3742 0.1953 0.034 Uiso 1 1 calc R
H36C H 0.3422 0.4106 0.1591 0.034 Uiso 1 1 calc R
C37 C 0.4560(2) 0.16955(17) 0.07932(10) 0.0250(5) Uani 1 1 d .
H37A H 0.5527 0.1380 0.0925 0.037 Uiso 1 1 calc R
H37B H 0.4733 0.2352 0.0640 0.037 Uiso 1 1 calc R
H37C H 0.3995 0.1305 0.0473 0.037 Uiso 1 1 calc R
C38 C 0.2762(2) -0.00350(16) 0.13051(10) 0.0239(4) Uani 1 1 d .
H38A H 0.2742 -0.0018 0.0867 0.036 Uiso 1 1 calc R
H38B H 0.1843 -0.0347 0.1405 0.036 Uiso 1 1 calc R
H38C H 0.3638 -0.0409 0.1485 0.036 Uiso 1 1 calc R
C39 C 0.1341(2) 0.07770(16) 0.24634(9) 0.0226(4) Uani 1 1 d .
H39A H 0.2015 0.0528 0.2810 0.034 Uiso 1 1 calc R
H39B H 0.0844 0.0227 0.2238 0.034 Uiso 1 1 calc R
H39C H 0.0582 0.1203 0.2605 0.034 Uiso 1 1 calc R
C40 C 0.2293(3) 0.30235(16) 0.26362(9) 0.0231(4) Uani 1 1 d .
H40A H 0.3163 0.3064 0.2949 0.035 Uiso 1 1 calc R
H40B H 0.1428 0.2766 0.2811 0.035 Uiso 1 1 calc R
H40C H 0.2053 0.3677 0.2471 0.035 Uiso 1 1 calc R

loop_
_atom_site_aniso_label
_atom_site_aniso_U_11
_atom_site_aniso_U_22
_atom_site_aniso_U_33
_atom_site_aniso_U_23
_atom_site_aniso_U_13
_atom_site_aniso_U_12
Ru1 0.01260(9) 0.01109(9) 0.01566(9) 0.00065(5) 0.00188(6) 0.00079(5)
P1 0.0230(3) 0.0174(3) 0.0231(3) -0.0040(2) 0.0067(2) -0.0015(2)
F1 0.0413(9) 0.0526(11) 0.0585(10) -0.0358(8) 0.0242(8) -0.0226(7)
F2 0.0394(8) 0.0422(9) 0.0390(8) -0.0193(7) 0.0107(6) -0.0146(7)
F3 0.0692(11) 0.0297(8) 0.0327(7) 0.0053(6) 0.0181(7) 0.0075(7)
F4 0.0977(15) 0.0286(8) 0.0455(9) 0.0048(7) 0.0455(10) 0.0018(9)
F5 0.0372(8) 0.0487(9) 0.0320(7) -0.0022(7) 0.0065(6) 0.0193(7)
F6 0.0337(8) 0.0641(12) 0.0483(9) -0.0208(8) 0.0050(7) 0.0177(8)
O1 0.0211(7) 0.0150(7) 0.0222(7) 0.0000(6) 0.0056(5) -0.0027(6)
O2 0.0197(7) 0.0180(7) 0.0200(7) 0.0003(5) 0.0073(5) -0.0008(6)
C1 0.0190(9) 0.0185(10) 0.0149(9) 0.0006(8) -0.0007(7) 0.0009(8)
C2 0.0179(9) 0.0177(10) 0.0204(9) -0.0016(8) -0.0029(7) -0.0001(8)
C3 0.0128(9) 0.0167(10) 0.0265(10) 0.0034(8) -0.0012(7) -0.0016(7)
C3A 0.0120(9) 0.0181(10) 0.0225(9) 0.0035(8) 0.0030(7) 0.0027(8)
C4 0.0164(9) 0.0210(11) 0.0251(10) 0.0033(8) 0.0077(8) 0.0025(7)
C4A 0.0158(9) 0.0199(11) 0.0206(9) 0.0035(8) 0.0031(7) 0.0025(8)
C5 0.0195(10) 0.0281(12) 0.0196(9) 0.0022(8) 0.0071(8) 0.0033(8)
C6 0.0228(10) 0.0245(11) 0.0197(9) -0.0043(8) 0.0036(8) 0.0031(8)
C7 0.0171(9) 0.0184(10) 0.0202(9) -0.0016(8) 0.0013(7) 0.0000(8)
C7A 0.0132(8) 0.0181(10) 0.0159(8) 0.0015(7) 0.0004(7) 0.0030(7)
C7B 0.0124(8) 0.0164(10) 0.0154(8) 0.0012(7) -0.0005(7) 0.0029(7)
C8 0.0158(9) 0.0145(10) 0.0173(9) -0.0012(7) 0.0004(7) 0.0010(7)
C9 0.0144(9) 0.0149(10) 0.0199(9) 0.0016(7) -0.0019(7) -0.0005(7)
C10 0.0143(9) 0.0193(10) 0.0154(8) 0.0017(7) 0.0015(7) 0.0013(7)
C11 0.0158(9) 0.0159(10) 0.0150(8) -0.0014(7) 0.0000(7) 0.0021(7)
C11A 0.0143(8) 0.0161(10) 0.0142(8) 0.0023(7) -0.0010(7) 0.0021(7)
C11B 0.0122(8) 0.0153(10) 0.0159(8) 0.0022(7) -0.0003(7) 0.0029(7)
C12 0.0130(8) 0.0151(10) 0.0189(9) 0.0026(7) -0.0004(7) 0.0025(7)
C13 0.0135(8) 0.0181(10) 0.0162(8) 0.0018(7) 0.0012(7) 0.0046(7)
C28 0.0246(11) 0.0166(11) 0.0270(10) -0.0033(8) 0.0057(9) -0.0039(8)
C29 0.0208(10) 0.0198(11) 0.0208(9) -0.0008(8) 0.0067(8) 0.0013(8)
C31 0.0132(9) 0.0182(10) 0.0218(9) 0.0026(8) -0.0018(7) 0.0018(8)
C32 0.0126(9) 0.0167(10) 0.0234(10) 0.0019(8) -0.0001(7) 0.0038(7)
C33 0.0171(9) 0.0159(10) 0.0216(9) 0.0021(8) -0.0012(7) 0.0027(8)
C34 0.0165(9) 0.0154(10) 0.0191(9) 0.0026(7) -0.0011(7) 0.0027(7)
C35 0.0148(9) 0.0174(10) 0.0204(9) 0.0011(8) -0.0038(7) 0.0025(8)
C36 0.0190(9) 0.0168(11) 0.0317(11) 0.0009(8) 0.0021(8) -0.0017(8)
C37 0.0195(10) 0.0259(12) 0.0311(11) -0.0007(9) 0.0090(8) 0.0017(8)
C38 0.0257(11) 0.0161(11) 0.0297(11) 0.0001(8) 0.0030(9) 0.0032(8)
C39 0.0242(10) 0.0218(11) 0.0213(9) 0.0049(8) 0.0013(8) -0.0018(8)
C40 0.0277(11) 0.0205(11) 0.0203(10) -0.0021(8) 0.0004(8) 0.0015(9)

loop_
_atom_type_symbol
_atom_type_description
_atom_type_scat_dispersion_real
_atom_type_scat_dispersion_imag
_atom_type_scat_source
C C 0.0181 0.0091 'International Tables Vol C Tables 4.2.6.8 and 6.1.1.4'
H H 0.0000 0.0000 'International Tables Vol C Tables 4.2.6.8 and 6.1.1.4'
O O 0.0492 0.0322 'International Tables Vol C Tables 4.2.6.8 and 6.1.1.4'
F F 0.0727 0.0534 'International Tables Vol C Tables 4.2.6.8 and 6.1.1.4'
P P 0.2955 0.4335 'International Tables Vol C Tables 4.2.6.8 and 6.1.1.4'
Ru Ru 0.0552 3.2960 'International Tables Vol C Tables 4.2.6.8 and 6.1.1.4'

loop_
_geom_angle_atom_site_label_1
_geom_angle_atom_site_label_2
_geom_angle_atom_site_label_3
_geom_angle
C34 Ru1 C33 38.69(7)
C34 Ru1 C35 38.65(8)
C33 Ru1 C35 64.68(8)
C34 Ru1 C31 64.48(7)
C33 Ru1 C31 64.35(8)
C35 Ru1 C31 38.48(8)
C34 Ru1 C32 64.50(7)
C33 Ru1 C32 38.42(7)
C35 Ru1 C32 64.42(7)
C31 Ru1 C32 38.29(8)
C34 Ru1 C2 127.75(8)
C33 Ru1 C2 107.98(8)
C35 Ru1 C2 165.33(8)
C31 Ru1 C2 151.95(8)
C32 Ru1 C2 118.58(8)
C34 Ru1 C1 158.78(8)
C33 Ru1 C1 122.09(8)
C35 Ru1 C1 156.76(8)
C31 Ru1 C1 120.88(7)
C32 Ru1 C1 106.00(7)
C2 Ru1 C1 37.87(8)
C34 Ru1 C3 107.61(7)
C33 Ru1 C3 113.92(8)
C35 Ru1 C3 131.49(8)
C31 Ru1 C3 169.96(8)
C32 Ru1 C3 145.75(8)
C2 Ru1 C3 37.73(7)
C1 Ru1 C3 68.81(7)
C34 Ru1 C12 133.73(7)
C33 Ru1 C12 172.41(7)
C35 Ru1 C12 109.55(7)
C31 Ru1 C12 114.68(7)
C32 Ru1 C12 145.07(7)
C2 Ru1 C12 76.44(7)
C1 Ru1 C12 65.22(7)
C3 Ru1 C12 65.59(7)
C34 Ru1 C3A 110.10(7)
C33 Ru1 C3A 138.62(8)
C35 Ru1 C3A 109.88(7)
C31 Ru1 C3A 138.04(8)
C32 Ru1 C3A 174.04(7)
C2 Ru1 C3A 66.44(7)
C1 Ru1 C3A 79.94(7)
C3 Ru1 C3A 36.63(8)
C12 Ru1 C3A 36.90(7)
C34 Ru1 C11B 163.76(7)
C33 Ru1 C11B 150.92(7)
C35 Ru1 C11B 125.69(7)
C31 Ru1 C11B 105.66(7)
C32 Ru1 C11B 116.62(7)
C2 Ru1 C11B 67.17(7)
C1 Ru1 C11B 37.15(7)
C3 Ru1 C11B 80.50(7)
C12 Ru1 C11B 36.31(7)
C3A Ru1 C11B 67.76(7)
F4 P1 F6 90.31(10)
F4 P1 F1 91.00(10)
F6 P1 F1 90.77(9)
F4 P1 F2 89.99(9)
F6 P1 F2 89.11(9)
F1 P1 F2 179.00(10)
F4 P1 F5 90.90(9)
F6 P1 F5 178.56(10)
F1 P1 F5 89.99(9)
F2 P1 F5 90.10(8)
F4 P1 F3 179.49(11)
F6 P1 F3 90.12(9)
F1 P1 F3 89.28(9)
F2 P1 F3 89.73(9)
F5 P1 F3 88.67(8)
C9 O1 C28 116.94(15)
C10 O2 C29 115.64(15)
C11B C1 C2 119.60(18)
C11B C1 Ru1 73.66(11)
C2 C1 Ru1 70.41(11)
C11B C1 H1 120.2
C2 C1 H1 120.2
Ru1 C1 H1 127.8
C3 C2 C1 122.52(19)
C3 C2 Ru1 72.31(11)
C1 C2 Ru1 71.72(11)
C3 C2 H2 118.7
C1 C2 H2 118.7
Ru1 C2 H2 129.9
C3A C3 C2 118.22(18)
C3A C3 Ru1 72.45(11)
C2 C3 Ru1 69.96(11)
C3A C3 H3 120.9
C2 C3 H3 120.9
Ru1 C3 H3 128.9
C3 C3A C12 117.70(18)
C3 C3A C4 134.53(19)
C12 C3A C4 107.77(18)
C3 C3A Ru1 70.92(11)
C12 C3A Ru1 71.12(11)
C4 C3A Ru1 128.35(14)
C3A C4 C4A 102.97(16)
C3A C4 H4A 111.2
C4A C4 H4A 111.2
C3A C4 H4B 111.2
C4A C4 H4B 111.2
H4A C4 H4B 109.1
C5 C4A C13 117.27(19)
C5 C4A C4 133.96(18)
C13 C4A C4 108.77(17)
C4A C5 C6 117.73(18)
C4A C5 H5 121.1
C6 C5 H5 121.1
C7 C6 C5 123.47(19)
C7 C6 H6 118.3
C5 C6 H6 118.3
C6 C7 C7A 119.63(19)
C6 C7 H7 120.2
C7A C7 H7 120.2
C13 C7A C7 114.66(18)
C13 C7A C7B 116.36(17)
C7 C7A C7B 128.97(19)
C8 C7B C11A 118.23(17)
C8 C7B C7A 120.55(18)
C11A C7B C7A 121.22(18)
C9 C8 C7B 121.83(18)
C9 C8 H8 119.1
C7B C8 H8 119.1
O1 C9 C8 125.10(18)
O1 C9 C10 115.15(17)
C8 C9 C10 119.75(18)
O2 C10 C11 124.92(18)
O2 C10 C9 115.84(17)
C11 C10 C9 119.24(17)
C10 C11 C11A 121.59(18)
C10 C11 H11 119.2
C11A C11 H11 119.2
C11 C11A C7B 119.34(18)
C11 C11A C11B 119.86(17)
C7B C11A C11B 120.80(17)
C12 C11B C1 115.51(18)
C12 C11B C11A 115.75(17)
C1 C11B C11A 128.71(17)
C12 C11B Ru1 70.42(11)
C1 C11B Ru1 69.19(11)
C11A C11B Ru1 128.45(12)
C11B C12 C3A 126.33(19)
C11B C12 C13 123.18(18)
C3A C12 C13 110.32(17)
C11B C12 Ru1 73.27(11)
C3A C12 Ru1 71.98(11)
C13 C12 Ru1 126.71(13)
C7A C13 C4A 127.22(19)
C7A C13 C12 122.65(17)
C4A C13 C12 110.13(18)
O1 C28 H28A 109.5
O1 C28 H28B 109.5
H28A C28 H28B 109.5
O1 C28 H28C 109.5
H28A C28 H28C 109.5
H28B C28 H28C 109.5
O2 C29 H29A 109.5
O2 C29 H29B 109.5
H29A C29 H29B 109.5
O2 C29 H29C 109.5
H29A C29 H29C 109.5
H29B C29 H29C 109.5
C32 C31 C35 108.36(18)
C32 C31 C36 126.77(19)
C35 C31 C36 124.86(19)
C32 C31 Ru1 71.20(11)
C35 C31 Ru1 70.47(11)
C36 C31 Ru1 124.58(14)
C31 C32 C33 107.78(17)
C31 C32 C37 126.75(19)
C33 C32 C37 125.43(19)
C31 C32 Ru1 70.51(11)
C33 C32 Ru1 70.05(11)
C37 C32 Ru1 126.54(14)
C32 C33 C34 108.17(18)
C32 C33 C38 124.95(18)
C34 C33 C38 126.80(19)
C32 C33 Ru1 71.54(11)
C34 C33 Ru1 70.63(11)
C38 C33 Ru1 126.05(14)
C35 C34 C33 107.85(18)
C35 C34 C39 125.12(18)
C33 C34 C39 127.00(19)
C35 C34 Ru1 70.82(11)
C33 C34 Ru1 70.68(11)
C39 C34 Ru1 125.58(14)
C31 C35 C34 107.83(18)
C31 C35 C40 125.16(19)
C34 C35 C40 126.97(19)
C31 C35 Ru1 71.05(11)
C34 C35 Ru1 70.54(11)
C40 C35 Ru1 125.85(14)
C31 C36 H36A 109.5
C31 C36 H36B 109.5
H36A C36 H36B 109.5
C31 C36 H36C 109.5
H36A C36 H36C 109.5
H36B C36 H36C 109.5
C32 C37 H37A 109.5
C32 C37 H37B 109.5
H37A C37 H37B 109.5
C32 C37 H37C 109.5
H37A C37 H37C 109.5
H37B C37 H37C 109.5
C33 C38 H38A 109.5
C33 C38 H38B 109.5
H38A C38 H38B 109.5
C33 C38 H38C 109.5
H38A C38 H38C 109.5
H38B C38 H38C 109.5
C34 C39 H39A 109.5
C34 C39 H39B 109.5
H39A C39 H39B 109.5
C34 C39 H39C 109.5
H39A C39 H39C 109.5
H39B C39 H39C 109.5
C35 C40 H40A 109.5
C35 C40 H40B 109.5
H40A C40 H40B 109.5
C35 C40 H40C 109.5
H40A C40 H40C 109.5
H40B C40 H40C 109.5

loop_
_geom_bond_atom_site_label_1
_geom_bond_atom_site_label_2
_geom_bond_distance
Ru1 C34 2.1702(19)
Ru1 C33 2.171(2)
Ru1 C35 2.1739(19)
Ru1 C31 2.1816(19)
Ru1 C32 2.1907(19)
Ru1 C2 2.1955(19)
Ru1 C1 2.2129(19)
Ru1 C3 2.2266(19)
Ru1 C12 2.2350(19)
Ru1 C3A 2.2463(19)
Ru1 C11B 2.2717(18)
P1 F4 1.5853(16)
P1 F6 1.5888(15)
P1 F1 1.5946(15)
P1 F2 1.5971(14)
P1 F5 1.5997(15)
P1 F3 1.6054(15)
O1 C9 1.362(2)
O1 C28 1.431(2)
O2 C10 1.360(2)
O2 C29 1.442(2)
C1 C11B 1.429(3)
C1 C2 1.431(3)
C1 H1 0.9500
C2 C3 1.430(3)
C2 H2 0.9500
C3 C3A 1.406(3)
C3 H3 0.9500
C3A C12 1.418(3)
C3A C4 1.529(3)
C4 C4A 1.533(3)
C4 H4A 0.9900
C4 H4B 0.9900
C4A C5 1.383(3)
C4A C13 1.396(3)
C5 C6 1.406(3)
C5 H5 0.9500
C6 C7 1.395(3)
C6 H6 0.9500
C7 C7A 1.409(3)
C7 H7 0.9500
C7A C13 1.382(3)
C7A C7B 1.475(3)
C7B C8 1.412(3)
C7B C11A 1.420(3)
C8 C9 1.377(3)
C8 H8 0.9500
C9 C10 1.421(3)
C10 C11 1.379(3)
C11 C11A 1.409(3)
C11 H11 0.9500
C11A C11B 1.470(3)
C11B C12 1.405(3)
C12 C13 1.422(3)
C28 H28A 0.9800
C28 H28B 0.9800
C28 H28C 0.9800
C29 H29A 0.9800
C29 H29B 0.9800
C29 H29C 0.9800
C31 C32 1.434(3)
C31 C35 1.435(3)
C31 C36 1.501(3)
C32 C33 1.435(3)
C32 C37 1.499(3)
C33 C34 1.438(3)
C33 C38 1.499(3)
C34 C35 1.438(3)
C34 C39 1.496(3)
C35 C40 1.495(3)
C36 H36A 0.9800
C36 H36B 0.9800
C36 H36C 0.9800
C37 H37A 0.9800
C37 H37B 0.9800
C37 H37C 0.9800
C38 H38A 0.9800
C38 H38B 0.9800
C38 H38C 0.9800
C39 H39A 0.9800
C39 H39B 0.9800
C39 H39C 0.9800
C40 H40A 0.9800
C40 H40B 0.9800
C40 H40C 0.9800

loop_
_geom_torsion_atom_site_label_1
_geom_torsion_atom_site_label_2
_geom_torsion_atom_site_label_3
_geom_torsion_atom_site_label_4
_geom_torsion
C34 Ru1 C1 C11B -173.23(17)
C33 Ru1 C1 C11B -151.70(11)
C35 Ru1 C1 C11B -51.3(2)
C31 Ru1 C1 C11B -74.43(13)
C32 Ru1 C1 C11B -113.17(12)
C2 Ru1 C1 C11B 130.59(17)
C3 Ru1 C1 C11B 102.62(12)
C12 Ru1 C1 C11B 30.63(11)
C3A Ru1 C1 C11B 66.27(12)
C34 Ru1 C1 C2 56.2(2)
C33 Ru1 C1 C2 77.70(14)
C35 Ru1 C1 C2 178.13(17)
C31 Ru1 C1 C2 154.97(12)
C32 Ru1 C1 C2 116.23(12)
C3 Ru1 C1 C2 -27.97(12)
C12 Ru1 C1 C2 -99.96(13)
C3A Ru1 C1 C2 -64.32(12)
C11B Ru1 C1 C2 -130.59(17)
C11B C1 C2 C3 -3.1(3)
Ru1 C1 C2 C3 53.84(17)
C11B C1 C2 Ru1 -56.93(16)
C34 Ru1 C2 C3 67.96(14)
C33 Ru1 C2 C3 106.09(12)
C35 Ru1 C2 C3 48.5(3)
C31 Ru1 C2 C3 175.07(15)
C32 Ru1 C2 C3 146.52(12)
C1 Ru1 C2 C3 -134.39(18)
C12 Ru1 C2 C3 -67.49(12)
C3A Ru1 C2 C3 -29.89(12)
C11B Ru1 C2 C3 -104.56(13)
C34 Ru1 C2 C1 -157.65(11)
C33 Ru1 C2 C1 -119.51(12)
C35 Ru1 C2 C1 -177.1(3)
C31 Ru1 C2 C1 -50.5(2)
C32 Ru1 C2 C1 -79.09(13)
C3 Ru1 C2 C1 134.39(18)
C12 Ru1 C2 C1 66.91(12)
C3A Ru1 C2 C1 104.50(13)
C11B Ru1 C2 C1 29.83(11)
C1 C2 C3 C3A 2.4(3)
Ru1 C2 C3 C3A 55.93(16)
C1 C2 C3 Ru1 -53.58(17)
C34 Ru1 C3 C3A 100.22(12)
C33 Ru1 C3 C3A 141.19(12)
C35 Ru1 C3 C3A 64.62(15)
C31 Ru1 C3 C3A 63.4(5)
C32 Ru1 C3 C3A 170.56(13)
C2 Ru1 C3 C3A -130.04(18)
C1 Ru1 C3 C3A -101.98(13)
C12 Ru1 C3 C3A -30.50(11)
C11B Ru1 C3 C3A -65.29(12)
C34 Ru1 C3 C2 -129.74(12)
C33 Ru1 C3 C2 -88.77(13)
C35 Ru1 C3 C2 -165.33(12)
C31 Ru1 C3 C2 -166.6(4)
C32 Ru1 C3 C2 -59.40(18)
C1 Ru1 C3 C2 28.07(12)
C12 Ru1 C3 C2 99.54(13)
C3A Ru1 C3 C2 130.04(18)
C11B Ru1 C3 C2 64.75(12)
C2 C3 C3A C12 0.7(3)
Ru1 C3 C3A C12 55.37(15)
C2 C3 C3A C4 179.8(2)
Ru1 C3 C3A C4 -125.5(2)
C2 C3 C3A Ru1 -54.71(16)
C34 Ru1 C3A C3 -92.73(13)
C33 Ru1 C3A C3 -60.08(16)
C35 Ru1 C3A C3 -133.97(12)
C31 Ru1 C3A C3 -166.52(12)
C2 Ru1 C3A C3 30.74(12)
C1 Ru1 C3A C3 67.87(12)
C12 Ru1 C3A C3 129.65(17)
C11B Ru1 C3A C3 104.54(13)
C34 Ru1 C3A C12 137.61(11)
C33 Ru1 C3A C12 170.27(11)
C35 Ru1 C3A C12 96.38(12)
C31 Ru1 C3A C12 63.82(16)
C2 Ru1 C3A C12 -98.91(12)
C1 Ru1 C3A C12 -61.79(12)
C3 Ru1 C3A C12 -129.65(17)
C11B Ru1 C3A C12 -25.11(11)
C34 Ru1 C3A C4 39.5(2)
C33 Ru1 C3A C4 72.2(2)
C35 Ru1 C3A C4 -1.7(2)
C31 Ru1 C3A C4 -34.3(2)
C2 Ru1 C3A C4 163.0(2)
C1 Ru1 C3A C4 -159.87(19)
C3 Ru1 C3A C4 132.3(2)
C12 Ru1 C3A C4 -98.1(2)
C11B Ru1 C3A C4 -123.20(19)
C3 C3A C4 C4A 179.7(2)
C12 C3A C4 C4A -1.1(2)
Ru1 C3A C4 C4A 78.6(2)
C3A C4 C4A C5 -179.4(2)
C3A C4 C4A C13 -0.2(2)
C13 C4A C5 C6 0.6(3)
C4 C4A C5 C6 179.7(2)
C4A C5 C6 C7 -1.0(3)
C5 C6 C7 C7A 0.2(3)
C6 C7 C7A C13 0.9(3)
C6 C7 C7A C7B -178.54(18)
C13 C7A C7B C8 -179.52(17)
C7 C7A C7B C8 -0.1(3)
C13 C7A C7B C11A 0.4(3)
C7 C7A C7B C11A 179.88(18)
C11A C7B C8 C9 0.1(3)
C7A C7B C8 C9 -179.90(17)
C28 O1 C9 C8 8.1(3)
C28 O1 C9 C10 -171.28(17)
C7B C8 C9 O1 179.59(17)
C7B C8 C9 C10 -1.0(3)
C29 O2 C10 C11 -2.4(3)
C29 O2 C10 C9 177.62(16)
O1 C9 C10 O2 0.5(2)
C8 C9 C10 O2 -178.92(16)
O1 C9 C10 C11 -179.47(16)
C8 C9 C10 C11 1.1(3)
O2 C10 C11 C11A 179.71(17)
C9 C10 C11 C11A -0.3(3)
C10 C11 C11A C7B -0.6(3)
C10 C11 C11A C11B 179.18(17)
C8 C7B C11A C11 0.7(3)
C7A C7B C11A C11 -179.30(16)
C8 C7B C11A C11B -179.11(16)
C7A C7B C11A C11B 0.9(3)
C2 C1 C11B C12 0.7(3)
Ru1 C1 C11B C12 -54.65(14)
C2 C1 C11B C11A 178.59(18)
Ru1 C1 C11B C11A 123.23(19)
C2 C1 C11B Ru1 55.36(16)
C11 C11A C11B C12 179.51(17)
C7B C11A C11B C12 -0.7(3)
C11 C11A C11B C1 1.6(3)
C7B C11A C11B C1 -178.60(18)
C11 C11A C11B Ru1 94.8(2)
C7B C11A C11B Ru1 -85.4(2)
C34 Ru1 C11B C12 -60.2(3)
C33 Ru1 C11B C12 -175.66(14)
C35 Ru1 C11B C12 -73.64(14)
C31 Ru1 C11B C12 -110.54(12)
C32 Ru1 C11B C12 -150.07(11)
C2 Ru1 C11B C12 98.24(12)
C1 Ru1 C11B C12 128.63(17)
C3 Ru1 C11B C12 61.33(12)
C3A Ru1 C11B C12 25.49(11)
C34 Ru1 C11B C1 171.2(2)
C33 Ru1 C11B C1 55.72(19)
C35 Ru1 C11B C1 157.73(12)
C31 Ru1 C11B C1 120.83(12)
C32 Ru1 C11B C1 81.31(13)
C2 Ru1 C11B C1 -30.38(11)
C3 Ru1 C11B C1 -67.29(12)
C12 Ru1 C11B C1 -128.63(17)
C3A Ru1 C11B C1 -103.14(12)
C34 Ru1 C11B C11A 47.7(3)
C33 Ru1 C11B C11A -67.8(2)
C35 Ru1 C11B C11A 34.2(2)
C31 Ru1 C11B C11A -2.71(18)
C32 Ru1 C11B C11A -42.23(19)
C2 Ru1 C11B C11A -153.92(19)
C1 Ru1 C11B C11A -123.5(2)
C3 Ru1 C11B C11A 169.17(18)
C12 Ru1 C11B C11A 107.8(2)
C3A Ru1 C11B C11A 133.33(18)
C1 C11B C12 C3A 2.5(3)
C11A C11B C12 C3A -175.69(17)
Ru1 C11B C12 C3A -51.55(18)
C1 C11B C12 C13 177.33(17)
C11A C11B C12 C13 -0.8(3)
Ru1 C11B C12 C13 123.31(18)
C1 C11B C12 Ru1 54.02(14)
C11A C11B C12 Ru1 -124.14(15)
C3 C3A C12 C11B -3.2(3)
C4 C3A C12 C11B 177.44(18)
Ru1 C3A C12 C11B 52.06(18)
C3 C3A C12 C13 -178.62(16)
C4 C3A C12 C13 2.0(2)
Ru1 C3A C12 C13 -123.35(14)
C3 C3A C12 Ru1 -55.27(16)
C4 C3A C12 Ru1 125.38(15)
C34 Ru1 C12 C11B 160.39(11)
C35 Ru1 C12 C11B 124.21(12)
C31 Ru1 C12 C11B 82.89(13)
C32 Ru1 C12 C11B 51.17(17)
C2 Ru1 C12 C11B -69.77(12)
C1 Ru1 C12 C11B -31.30(11)
C3 Ru1 C12 C11B -108.14(13)
C3A Ru1 C12 C11B -138.43(17)
C34 Ru1 C12 C3A -61.18(15)
C35 Ru1 C12 C3A -97.36(12)
C31 Ru1 C12 C3A -138.67(12)
C32 Ru1 C12 C3A -170.39(13)
C2 Ru1 C12 C3A 68.67(12)
C1 Ru1 C12 C3A 107.13(13)
C3 Ru1 C12 C3A 30.29(12)
C11B Ru1 C12 C3A 138.43(17)
C34 Ru1 C12 C13 41.1(2)
C35 Ru1 C12 C13 4.95(19)
C31 Ru1 C12 C13 -36.37(19)
C32 Ru1 C12 C13 -68.1(2)
C2 Ru1 C12 C13 170.97(18)
C1 Ru1 C12 C13 -150.57(19)
C3 Ru1 C12 C13 132.60(19)
C3A Ru1 C12 C13 102.3(2)
C11B Ru1 C12 C13 -119.3(2)
C7 C7A C13 C4A -1.4(3)
C7B C7A C13 C4A 178.13(18)
C7 C7A C13 C12 178.46(17)
C7B C7A C13 C12 -2.0(3)
C5 C4A C13 C7A 0.6(3)
C4 C4A C13 C7A -178.69(18)
C5 C4A C13 C12 -179.22(17)
C4 C4A C13 C12 1.4(2)
C11B C12 C13 C7A 2.3(3)
C3A C12 C13 C7A 177.91(17)
Ru1 C12 C13 C7A 95.7(2)
C11B C12 C13 C4A -177.80(17)
C3A C12 C13 C4A -2.2(2)
Ru1 C12 C13 C4A -84.4(2)
C34 Ru1 C31 C32 80.49(12)
C33 Ru1 C31 C32 37.40(12)
C35 Ru1 C31 C32 118.28(17)
C2 Ru1 C31 C32 -42.6(2)
C1 Ru1 C31 C32 -76.16(14)
C3 Ru1 C31 C32 119.8(4)
C12 Ru1 C31 C32 -150.93(11)
C3A Ru1 C31 C32 172.70(12)
C11B Ru1 C31 C32 -113.32(12)
C34 Ru1 C31 C35 -37.79(12)
C33 Ru1 C31 C35 -80.89(13)
C32 Ru1 C31 C35 -118.28(17)
C2 Ru1 C31 C35 -160.92(15)
C1 Ru1 C31 C35 165.56(12)
C3 Ru1 C31 C35 1.5(5)
C12 Ru1 C31 C35 90.79(13)
C3A Ru1 C31 C35 54.42(16)
C11B Ru1 C31 C35 128.39(12)
C34 Ru1 C31 C36 -157.3(2)
C33 Ru1 C31 C36 159.6(2)
C35 Ru1 C31 C36 -119.5(2)
C32 Ru1 C31 C36 122.2(2)
C2 Ru1 C31 C36 79.6(2)
C1 Ru1 C31 C36 46.1(2)
C3 Ru1 C31 C36 -118.0(4)
C12 Ru1 C31 C36 -28.7(2)
C3A Ru1 C31 C36 -65.1(2)
C11B Ru1 C31 C36 8.91(19)
C35 C31 C32 C33 0.6(2)
C36 C31 C32 C33 179.98(18)
Ru1 C31 C32 C33 -60.42(13)
C35 C31 C32 C37 -177.42(18)
C36 C31 C32 C37 2.0(3)
Ru1 C31 C32 C37 121.6(2)
C35 C31 C32 Ru1 60.99(13)
C36 C31 C32 Ru1 -119.6(2)
C34 Ru1 C32 C31 -80.44(12)
C33 Ru1 C32 C31 -118.23(17)
C35 Ru1 C32 C31 -37.41(12)
C2 Ru1 C32 C31 158.73(11)
C1 Ru1 C32 C31 119.90(12)
C3 Ru1 C32 C31 -164.41(13)
C12 Ru1 C32 C31 50.45(18)
C11B Ru1 C32 C31 81.51(13)
C34 Ru1 C32 C33 37.79(11)
C35 Ru1 C32 C33 80.83(12)
C31 Ru1 C32 C33 118.23(17)
C2 Ru1 C32 C33 -83.03(13)
C1 Ru1 C32 C33 -121.87(12)
C3 Ru1 C32 C33 -46.18(19)
C12 Ru1 C32 C33 168.68(12)
C11B Ru1 C32 C33 -160.25(11)
C34 Ru1 C32 C37 157.7(2)
C33 Ru1 C32 C37 119.9(2)
C35 Ru1 C32 C37 -159.3(2)
C31 Ru1 C32 C37 -121.9(2)
C2 Ru1 C32 C37 36.9(2)
C1 Ru1 C32 C37 -2.0(2)
C3 Ru1 C32 C37 73.7(2)
C12 Ru1 C32 C37 -71.4(2)
C11B Ru1 C32 C37 -40.3(2)
C31 C32 C33 C34 -0.7(2)
C37 C32 C33 C34 177.27(18)
Ru1 C32 C33 C34 -61.47(13)
C31 C32 C33 C38 -177.71(18)
C37 C32 C33 C38 0.3(3)
Ru1 C32 C33 C38 121.57(19)
C31 C32 C33 Ru1 60.72(13)
C37 C32 C33 Ru1 -121.26(19)
C34 Ru1 C33 C32 -117.77(17)
C35 Ru1 C33 C32 -80.08(12)
C31 Ru1 C33 C32 -37.27(12)
C2 Ru1 C33 C32 113.59(12)
C1 Ru1 C33 C32 74.50(13)
C3 Ru1 C33 C32 153.63(12)
C3A Ru1 C33 C32 -171.92(12)
C11B Ru1 C33 C32 38.4(2)
C35 Ru1 C33 C34 37.69(12)
C31 Ru1 C33 C34 80.50(12)
C32 Ru1 C33 C34 117.77(17)
C2 Ru1 C33 C34 -128.64(12)
C1 Ru1 C33 C34 -167.73(11)
C3 Ru1 C33 C34 -88.60(13)
C3A Ru1 C33 C34 -54.15(16)
C11B Ru1 C33 C34 156.19(14)
C34 Ru1 C33 C38 122.0(2)
C35 Ru1 C33 C38 159.7(2)
C31 Ru1 C33 C38 -157.5(2)
C32 Ru1 C33 C38 -120.3(2)
C2 Ru1 C33 C38 -6.7(2)
C1 Ru1 C33 C38 -45.8(2)
C3 Ru1 C33 C38 33.4(2)
C3A Ru1 C33 C38 67.8(2)
C11B Ru1 C33 C38 -81.8(2)
C32 C33 C34 C35 0.6(2)
C38 C33 C34 C35 177.54(19)
Ru1 C33 C34 C35 -61.40(13)
C32 C33 C34 C39 -177.43(18)
C38 C33 C34 C39 -0.5(3)
Ru1 C33 C34 C39 120.5(2)
C32 C33 C34 Ru1 62.05(13)
C38 C33 C34 Ru1 -121.1(2)
C33 Ru1 C34 C35 117.77(17)
C31 Ru1 C34 C35 37.63(12)
C32 Ru1 C34 C35 80.24(12)
C2 Ru1 C34 C35 -172.24(11)
C1 Ru1 C34 C35 147.59(19)
C3 Ru1 C34 C35 -135.72(12)
C12 Ru1 C34 C35 -62.96(15)
C3A Ru1 C34 C35 -97.02(12)
C11B Ru1 C34 C35 -17.7(3)
C35 Ru1 C34 C33 -117.77(17)
C31 Ru1 C34 C33 -80.14(12)
C32 Ru1 C34 C33 -37.53(11)
C2 Ru1 C34 C33 69.99(14)
C1 Ru1 C34 C33 29.8(3)
C3 Ru1 C34 C33 106.51(12)
C12 Ru1 C34 C33 179.27(11)
C3A Ru1 C34 C33 145.21(12)
C11B Ru1 C34 C33 -135.4(2)
C33 Ru1 C34 C39 -122.2(2)
C35 Ru1 C34 C39 120.0(2)
C31 Ru1 C34 C39 157.6(2)
C32 Ru1 C34 C39 -159.8(2)
C2 Ru1 C34 C39 -52.2(2)
C1 Ru1 C34 C39 -92.4(3)
C3 Ru1 C34 C39 -15.72(19)
C12 Ru1 C34 C39 57.0(2)
C3A Ru1 C34 C39 23.0(2)
C11B Ru1 C34 C39 102.3(3)
C32 C31 C35 C34 -0.2(2)
C36 C31 C35 C34 -179.59(18)
Ru1 C31 C35 C34 61.28(13)
C32 C31 C35 C40 177.52(18)
C36 C31 C35 C40 -1.9(3)
Ru1 C31 C35 C40 -121.03(19)
C32 C31 C35 Ru1 -61.44(13)
C36 C31 C35 Ru1 119.13(19)
C33 C34 C35 C31 -0.3(2)
C39 C34 C35 C31 177.83(18)
Ru1 C34 C35 C31 -61.61(13)
C33 C34 C35 C40 -177.93(19)
C39 C34 C35 C40 0.2(3)
Ru1 C34 C35 C40 120.8(2)
C33 C34 C35 Ru1 61.31(13)
C39 C34 C35 Ru1 -120.56(19)
C34 Ru1 C35 C31 117.69(17)
C33 Ru1 C35 C31 79.96(13)
C32 Ru1 C35 C31 37.22(12)
C2 Ru1 C35 C31 142.6(3)
C1 Ru1 C35 C31 -32.9(3)
C3 Ru1 C35 C31 -179.65(12)
C12 Ru1 C35 C31 -105.39(12)
C3A Ru1 C35 C31 -144.67(12)
C11B Ru1 C35 C31 -68.31(14)
C33 Ru1 C35 C34 -37.73(11)
C31 Ru1 C35 C34 -117.69(17)
C32 Ru1 C35 C34 -80.47(12)
C2 Ru1 C35 C34 24.9(3)
C1 Ru1 C35 C34 -150.54(18)
C3 Ru1 C35 C34 62.66(15)
C12 Ru1 C35 C34 136.92(11)
C3A Ru1 C35 C34 97.64(12)
C11B Ru1 C35 C34 174.00(10)
C34 Ru1 C35 C40 -122.1(2)
C33 Ru1 C35 C40 -159.8(2)
C31 Ru1 C35 C40 120.2(2)
C32 Ru1 C35 C40 157.4(2)
C2 Ru1 C35 C40 -97.2(3)
C1 Ru1 C35 C40 87.3(3)
C3 Ru1 C35 C40 -59.4(2)
C12 Ru1 C35 C40 14.8(2)
C3A Ru1 C35 C40 -24.5(2)
C11B Ru1 C35 C40 51.9(2)
